data_7025504
loop_
_publ_author_name
'Wanniarachchi, Sarath'
'Liddle, Brendan J.'
'Toussaint, John'
'Lindeman, Sergey V.'
'Bennett, Brian'
'Gardinier, James R.'

_publ_section_title
;
 Chemical switching behaviour of tricarbonylrhenium(I) complexes of a new
 redox active 'pincer' ligand.
;
_journal_issue 13
_journal_name_full 'Dalton transactions (Cambridge, England : 2003)'
_journal_page_first 3167
_journal_page_last 3169
_journal_paper_doi 10.1039/c001344g
_journal_volume 39
_journal_year 2010
_chemical_formula_sum 'C20 H19 N5'
_chemical_formula_weight 329.40
_chemical_name_systematic
;
?
;
_space_group_IT_number 7
_symmetry_cell_setting monoclinic
_symmetry_space_group_name_Hall 'P -2yac'
_symmetry_space_group_name_H-M 'P 1 n 1'
_atom_sites_solution_hydrogens difmap
_atom_sites_solution_primary direct
_atom_sites_solution_secondary difmap
_audit_creation_method SHELXL-97
_cell_angle_alpha 90.00
_cell_angle_beta 98.6740(10)
_cell_angle_gamma 90.00
_cell_formula_units_Z 4
_cell_length_a 7.3364(2)
_cell_length_b 16.5933(4)
_cell_length_c 14.1016(3)
_cell_measurement_reflns_used 7538
_cell_measurement_temperature 100(2)
_cell_measurement_theta_max 66
_cell_measurement_theta_min 3
_cell_volume 1697.03(7)
_computing_cell_refinement 'SAINT v7.23A (Bruker, 2005)'
_computing_data_collection 'APEX2 v2.1-4 (Bruker, 2007)'
_computing_data_reduction 'SADABS-2004/1 (Bruker, 2005)'
_computing_molecular_graphics 'XP v5.1 (Bruker, 1998)'
_computing_publication_material 'XCIF v6.12 (Bruker, 2001)'
_computing_structure_refinement 'SHELXL-97 v.97-2 (Sheldrick, 1993-1997)'
_computing_structure_solution 'XS/SHELXTL v6.12 (Bruker, 2001)'
_diffrn_ambient_temperature 100(2)
_diffrn_measured_fraction_theta_full 0.985
_diffrn_measured_fraction_theta_max 0.965
_diffrn_measurement_device_type 'Bruker APEX2 CCD detector'
_diffrn_measurement_method '\w scans'
_diffrn_radiation_monochromator graphite
_diffrn_radiation_source 'fine-focus sealed tube'
_diffrn_radiation_type CuK\a
_diffrn_radiation_wavelength 1.54178
_diffrn_reflns_av_R_equivalents 0.0242
_diffrn_reflns_av_sigmaI/netI 0.0180
_diffrn_reflns_limit_h_max 8
_diffrn_reflns_limit_h_min -8
_diffrn_reflns_limit_k_max 19
_diffrn_reflns_limit_k_min 0
_diffrn_reflns_limit_l_max 16
_diffrn_reflns_limit_l_min 0
_diffrn_reflns_number 13695
_diffrn_reflns_theta_full 66.41
_diffrn_reflns_theta_max 66.41
_diffrn_reflns_theta_min 2.66
_exptl_absorpt_coefficient_mu 0.631
_exptl_absorpt_correction_T_max 0.9513
_exptl_absorpt_correction_T_min 0.7865
_exptl_absorpt_correction_type multi-scan
_exptl_absorpt_process_details
;
SADABS. Program for empirical absorption correction of
area-detector data. University of Goetingen. Germany.
Sheldrick, G. M. 1996
;
_exptl_crystal_colour colorless
_exptl_crystal_density_diffrn 1.289
_exptl_crystal_density_method 'not measured'
_exptl_crystal_description block
_exptl_crystal_F_000 696
_exptl_crystal_size_max 0.40
_exptl_crystal_size_mid 0.20
_exptl_crystal_size_min 0.08
_refine_diff_density_max 0.157
_refine_diff_density_min -0.145
_refine_diff_density_rms 0.029
_refine_ls_abs_structure_details 'Flack H D (1983), Acta Cryst. A39, 876-881'
_refine_ls_abs_structure_Flack -0.1(3)
_refine_ls_extinction_coef 0.0008(1)
_refine_ls_extinction_expression Fc^*^=kFc[1+0.001xFc^2^\l^3^/sin(2\q)]^-1/4^
_refine_ls_extinction_method SHELXL
_refine_ls_goodness_of_fit_ref 0.985
_refine_ls_hydrogen_treatment mixed
_refine_ls_matrix_type full
_refine_ls_number_parameters 464
_refine_ls_number_reflns 2889
_refine_ls_number_restraints 2
_refine_ls_restrained_S_all 0.985
_refine_ls_R_factor_all 0.0292
_refine_ls_R_factor_gt 0.0282
_refine_ls_shift/su_max 0.001
_refine_ls_shift/su_mean 0.000
_refine_ls_structure_factor_coef Fsqd
_refine_ls_weighting_details 'calc w=1/[\s^2^(Fo^2^)+(0.0500P)^2^+0.2929P] where P=(Fo^2^+2Fc^2^)/3'
_refine_ls_weighting_scheme calc
_refine_ls_wR_factor_gt 0.0731
_refine_ls_wR_factor_ref 0.0738
_reflns_number_gt 2774
_reflns_number_total 2889
_reflns_threshold_expression >2sigma(I)
_cod_data_source_file c001344g.txt
_cod_data_source_block H(L)
_cod_original_sg_symbol_H-M 'P n'
_cod_database_code 7025504

loop_
_symmetry_equiv_pos_as_xyz
'x, y, z'
'x+1/2, -y, z+1/2'

loop_
_atom_site_label
_atom_site_type_symbol
_atom_site_fract_x
_atom_site_fract_y
_atom_site_fract_z
_atom_site_U_iso_or_equiv
_atom_site_adp_type
_atom_site_occupancy
_atom_site_symmetry_multiplicity
_atom_site_calc_flag
_atom_site_refinement_flags
N11 N 0.2942(3) 1.10898(12) 0.45056(14) 0.0299(4) Uani 1 1 d .
N12 N 0.3793(2) 1.03957(11) 0.48168(13) 0.0240(4) Uani 1 1 d .
N21 N 0.2510(2) 0.95826(11) 0.73089(13) 0.0263(4) Uani 1 1 d .
N22 N 0.1295(2) 0.89827(11) 0.74280(13) 0.0232(4) Uani 1 1 d .
N1 N 0.1412(3) 0.92739(12) 0.54276(13) 0.0257(4) Uani 1 1 d .
H1 H 0.200(4) 0.9598(16) 0.5824(19) 0.029(7) Uiso 1 1 d .
C11 C 0.3572(3) 1.16145(14) 0.51860(17) 0.0316(5) Uani 1 1 d .
H11 H 0.3217 1.2165 0.5175 0.038 Uiso 1 1 calc R
C12 C 0.4806(3) 1.12693(15) 0.59152(17) 0.0338(5) Uani 1 1 d .
H12 H 0.5435 1.1524 0.6474 0.041 Uiso 1 1 calc R
C13 C 0.4916(3) 1.04801(14) 0.56496(17) 0.0327(5) Uani 1 1 d .
H13 H 0.5649 1.0071 0.5991 0.039 Uiso 1 1 calc R
C2 C 0.3360(3) 0.96596(12) 0.42767(15) 0.0220(4) Uani 1 1 d .
C3 C 0.4152(3) 0.95218(13) 0.34632(15) 0.0241(5) Uani 1 1 d .
H3 H 0.4978 0.9910 0.3274 0.029 Uiso 1 1 calc R
C4 C 0.3769(3) 0.88262(13) 0.29130(15) 0.0249(5) Uani 1 1 d .
C5 C 0.2581(3) 0.82682(13) 0.32383(15) 0.0239(5) Uani 1 1 d .
H5 H 0.2311 0.7783 0.2887 0.029 Uiso 1 1 calc R
C6 C 0.1781(3) 0.83965(13) 0.40543(15) 0.0241(5) Uani 1 1 d .
H6 H 0.0985 0.7999 0.4252 0.029 Uiso 1 1 calc R
C1 C 0.2132(3) 0.91080(13) 0.45941(15) 0.0226(4) Uani 1 1 d .
C7 C 0.4597(3) 0.87029(14) 0.20091(16) 0.0302(5) Uani 1 1 d .
H7A H 0.4500 0.8133 0.1824 0.045 Uiso 1 1 calc R
H7B H 0.5898 0.8862 0.2122 0.045 Uiso 1 1 calc R
H7C H 0.3932 0.9033 0.1493 0.045 Uiso 1 1 calc R
C21 C 0.3685(3) 0.95924(15) 0.81241(17) 0.0308(5) Uani 1 1 d .
H21 H 0.4703 0.9950 0.8251 0.037 Uiso 1 1 calc R
C22 C 0.3245(3) 0.90139(15) 0.87735(16) 0.0313(5) Uani 1 1 d .
H22 H 0.3874 0.8907 0.9400 0.038 Uiso 1 1 calc R
C23 C 0.1711(3) 0.86351(14) 0.83102(16) 0.0272(5) Uani 1 1 d .
H23 H 0.1056 0.8209 0.8557 0.033 Uiso 1 1 calc R
C32 C -0.0245(3) 0.88094(12) 0.67037(15) 0.0213(4) Uani 1 1 d .
C33 C -0.1849(3) 0.85119(12) 0.69961(15) 0.0220(4) Uani 1 1 d .
H33 H -0.1923 0.8479 0.7662 0.026 Uiso 1 1 calc R
C34 C -0.3345(3) 0.82627(13) 0.63325(16) 0.0232(5) Uani 1 1 d .
C35 C -0.3219(3) 0.83624(12) 0.53625(15) 0.0235(5) Uani 1 1 d .
H35 H -0.4217 0.8196 0.4895 0.028 Uiso 1 1 calc R
C36 C -0.1677(3) 0.86980(13) 0.50656(15) 0.0234(5) Uani 1 1 d .
H36 H -0.1661 0.8781 0.4400 0.028 Uiso 1 1 calc R
C31 C -0.0133(3) 0.89188(12) 0.57270(15) 0.0227(4) Uani 1 1 d .
C37 C -0.5033(3) 0.78980(13) 0.66473(16) 0.0260(5) Uani 1 1 d .
H37A H -0.4925 0.7309 0.6652 0.039 Uiso 1 1 calc R
H37B H -0.6129 0.8059 0.6202 0.039 Uiso 1 1 calc R
H37C H -0.5145 0.8088 0.7294 0.039 Uiso 1 1 calc R
N11A N -0.0008(3) 0.59847(11) 0.59860(14) 0.0303(4) Uani 1 1 d .
N12A N 0.0962(2) 0.53090(10) 0.62634(13) 0.0230(4) Uani 1 1 d .
N21A N -0.0443(3) 0.47262(11) 0.86868(13) 0.0280(4) Uani 1 1 d .
N22A N -0.1620(2) 0.41292(11) 0.88698(13) 0.0241(4) Uani 1 1 d .
N1A N -0.1607(3) 0.42869(11) 0.68469(13) 0.0256(4) Uani 1 1 d .
H1A H -0.091(4) 0.4621(15) 0.7253(18) 0.024(6) Uiso 1 1 d .
C11A C 0.2234(3) 0.54322(14) 0.70488(17) 0.0301(5) Uani 1 1 d .
H11A H 0.3064 0.5044 0.7364 0.036 Uiso 1 1 calc R
C12A C 0.0693(3) 0.65365(15) 0.66235(18) 0.0330(5) Uani 1 1 d .
H12A H 0.0287 0.7080 0.6617 0.040 Uiso 1 1 calc R
C13A C 0.2095(3) 0.62219(15) 0.73021(17) 0.0322(5) Uani 1 1 d .
H13A H 0.2799 0.6497 0.7825 0.039 Uiso 1 1 calc R
C2A C 0.0511(3) 0.45644(12) 0.57516(15) 0.0222(4) Uani 1 1 d .
C3A C 0.1413(3) 0.43652(13) 0.49937(15) 0.0240(5) Uani 1 1 d .
H3A H 0.2312 0.4724 0.4815 0.029 Uiso 1 1 calc R
C4A C 0.1038(3) 0.36531(14) 0.44861(16) 0.0270(5) Uani 1 1 d .
C5A C -0.0295(3) 0.31456(13) 0.47733(15) 0.0260(5) Uani 1 1 d .
H5A H -0.0585 0.2654 0.4438 0.031 Uiso 1 1 calc R
C6A C -0.1207(3) 0.33398(13) 0.55353(15) 0.0244(5) Uani 1 1 d .
H6A H -0.2102 0.2979 0.5712 0.029 Uiso 1 1 calc R
C1A C -0.0834(3) 0.40579(13) 0.60494(15) 0.0225(4) Uani 1 1 d .
C7A C 0.2041(4) 0.34444(15) 0.36561(17) 0.0354(6) Uani 1 1 d .
H7D H 0.1856 0.2873 0.3496 0.053 Uiso 1 1 calc R
H7E H 0.3361 0.3552 0.3837 0.053 Uiso 1 1 calc R
H7F H 0.1555 0.3774 0.3098 0.053 Uiso 1 1 calc R
C21A C 0.0806(3) 0.47675(15) 0.94728(18) 0.0341(5) Uani 1 1 d .
H21A H 0.1820 0.5130 0.9554 0.041 Uiso 1 1 calc R
C22A C 0.0443(3) 0.42085(15) 1.01685(17) 0.0342(5) Uani 1 1 d .
H22A H 0.1126 0.4126 1.0789 0.041 Uiso 1 1 calc R
C23A C -0.1099(3) 0.38122(14) 0.97611(16) 0.0286(5) Uani 1 1 d .
H23A H -0.1705 0.3391 1.0046 0.034 Uiso 1 1 calc R
C32A C -0.3176(3) 0.39055(12) 0.81880(15) 0.0221(4) Uani 1 1 d .
C33A C -0.4732(3) 0.36203(12) 0.85293(15) 0.0227(4) Uani 1 1 d .
H33A H -0.4778 0.3638 0.9199 0.027 Uiso 1 1 calc R
C34A C -0.6231(3) 0.33083(12) 0.79139(16) 0.0237(5) Uani 1 1 d .
C35A C -0.6160(3) 0.33273(13) 0.69309(16) 0.0236(5) Uani 1 1 d .
H35A H -0.7160 0.3114 0.6496 0.028 Uiso 1 1 calc R
C36A C -0.4657(3) 0.36512(13) 0.65773(15) 0.0245(5) Uani 1 1 d .
H36A H -0.4673 0.3679 0.5903 0.029 Uiso 1 1 calc R
C31A C -0.3113(3) 0.39387(12) 0.71909(16) 0.0232(5) Uani 1 1 d .
C37A C -0.7870(3) 0.29653(14) 0.82985(17) 0.0281(5) Uani 1 1 d .
H37D H -0.7862 0.2377 0.8243 0.042 Uiso 1 1 calc R
H37E H -0.9006 0.3179 0.7929 0.042 Uiso 1 1 calc R
H37F H -0.7812 0.3117 0.8974 0.042 Uiso 1 1 calc R

loop_
_atom_site_aniso_label
_atom_site_aniso_U_11
_atom_site_aniso_U_22
_atom_site_aniso_U_33
_atom_site_aniso_U_23
_atom_site_aniso_U_13
_atom_site_aniso_U_12
N11 0.0322(11) 0.0268(10) 0.0299(10) -0.0016(8) 0.0023(8) 0.0054(8)
N12 0.0194(9) 0.0291(10) 0.0238(9) 0.0062(7) 0.0039(8) -0.0012(7)
N21 0.0241(10) 0.0263(10) 0.0285(10) -0.0067(7) 0.0043(8) -0.0027(7)
N22 0.0228(10) 0.0241(9) 0.0225(9) -0.0033(7) 0.0031(7) 0.0020(7)
N1 0.0260(10) 0.0286(10) 0.0226(9) -0.0043(8) 0.0036(8) -0.0065(8)
C11 0.0360(13) 0.0251(11) 0.0338(12) -0.0060(10) 0.0051(10) 0.0024(9)
C12 0.0374(14) 0.0324(13) 0.0296(12) -0.0068(10) -0.0014(10) -0.0042(10)
C13 0.0365(14) 0.0279(12) 0.0308(13) -0.0010(10) -0.0045(10) -0.0019(10)
C2 0.0216(11) 0.0200(10) 0.0230(10) 0.0000(8) -0.0007(8) -0.0003(8)
C3 0.0213(11) 0.0248(11) 0.0257(11) 0.0038(9) 0.0021(9) -0.0023(8)
C4 0.0247(12) 0.0260(11) 0.0227(11) 0.0014(9) -0.0002(9) 0.0012(9)
C5 0.0255(11) 0.0221(10) 0.0236(11) -0.0007(8) 0.0015(9) 0.0005(8)
C6 0.0219(11) 0.0226(11) 0.0274(11) 0.0031(9) 0.0020(9) -0.0030(8)
C1 0.0212(11) 0.0241(11) 0.0221(11) 0.0025(8) 0.0019(8) 0.0006(8)
C7 0.0359(14) 0.0273(12) 0.0283(11) -0.0017(9) 0.0082(10) -0.0026(10)
C21 0.0254(12) 0.0342(13) 0.0317(12) -0.0112(10) 0.0005(10) -0.0001(9)
C22 0.0323(13) 0.0373(13) 0.0223(11) -0.0057(9) -0.0025(10) 0.0079(10)
C23 0.0271(12) 0.0297(11) 0.0243(11) -0.0003(9) 0.0024(9) 0.0064(9)
C32 0.0232(11) 0.0176(10) 0.0227(11) -0.0024(8) 0.0021(9) 0.0015(8)
C33 0.0262(11) 0.0214(10) 0.0192(10) 0.0001(8) 0.0055(9) 0.0035(8)
C34 0.0247(11) 0.0191(10) 0.0264(11) -0.0007(8) 0.0056(9) 0.0023(8)
C35 0.0240(12) 0.0218(11) 0.0237(10) -0.0016(8) 0.0000(9) 0.0025(8)
C36 0.0272(12) 0.0247(11) 0.0185(10) -0.0002(8) 0.0042(9) 0.0013(9)
C31 0.0251(11) 0.0185(10) 0.0251(11) -0.0002(8) 0.0061(9) 0.0014(8)
C37 0.0265(11) 0.0260(11) 0.0259(11) 0.0003(9) 0.0053(9) 0.0011(9)
N11A 0.0304(11) 0.0236(10) 0.0362(11) -0.0022(8) 0.0027(9) 0.0026(8)
N12A 0.0222(9) 0.0246(9) 0.0224(9) 0.0015(7) 0.0037(7) -0.0015(7)
N21A 0.0267(10) 0.0300(10) 0.0282(10) -0.0082(8) 0.0068(8) -0.0054(8)
N22A 0.0212(9) 0.0268(9) 0.0243(9) -0.0044(7) 0.0032(7) -0.0009(7)
N1A 0.0282(10) 0.0260(10) 0.0229(9) -0.0012(8) 0.0050(8) -0.0058(8)
C11A 0.0310(13) 0.0307(12) 0.0271(12) 0.0001(9) -0.0007(10) -0.0033(10)
C12A 0.0331(13) 0.0256(12) 0.0422(14) -0.0039(10) 0.0115(11) -0.0005(10)
C13A 0.0359(13) 0.0306(12) 0.0299(12) -0.0078(10) 0.0044(10) -0.0095(10)
C2A 0.0247(11) 0.0200(10) 0.0207(10) 0.0014(8) -0.0001(9) 0.0000(8)
C3A 0.0222(11) 0.0260(11) 0.0232(10) 0.0045(8) 0.0011(9) -0.0009(8)
C4A 0.0271(12) 0.0290(12) 0.0239(11) 0.0003(9) 0.0008(9) 0.0011(9)
C5A 0.0286(12) 0.0228(11) 0.0249(11) -0.0032(9) -0.0016(9) 0.0001(9)
C6A 0.0220(11) 0.0237(11) 0.0261(11) 0.0031(8) -0.0005(9) -0.0022(8)
C1A 0.0218(11) 0.0233(11) 0.0216(10) 0.0031(8) 0.0008(8) 0.0022(8)
C7A 0.0408(15) 0.0374(14) 0.0294(13) -0.0075(10) 0.0097(11) -0.0052(11)
C21A 0.0255(12) 0.0402(14) 0.0362(13) -0.0158(11) 0.0041(10) -0.0048(10)
C22A 0.0293(13) 0.0467(14) 0.0255(11) -0.0094(11) 0.0006(10) 0.0044(10)
C23A 0.0261(12) 0.0320(12) 0.0278(12) -0.0016(9) 0.0038(9) 0.0047(9)
C32A 0.0225(11) 0.0183(10) 0.0251(11) -0.0027(8) 0.0017(9) 0.0011(8)
C33A 0.0264(11) 0.0210(10) 0.0205(10) -0.0002(8) 0.0029(9) 0.0043(8)
C34A 0.0252(12) 0.0183(10) 0.0274(11) 0.0010(8) 0.0034(9) 0.0045(8)
C35A 0.0225(11) 0.0207(10) 0.0268(11) -0.0012(8) 0.0006(9) 0.0002(8)
C36A 0.0270(12) 0.0237(11) 0.0219(11) 0.0010(8) 0.0011(9) 0.0019(9)
C31A 0.0243(11) 0.0182(10) 0.0273(11) 0.0008(8) 0.0048(9) 0.0030(8)
C37A 0.0271(12) 0.0280(11) 0.0297(11) 0.0010(9) 0.0060(9) -0.0009(9)

loop_
_atom_type_symbol
_atom_type_description
_atom_type_scat_dispersion_real
_atom_type_scat_dispersion_imag
_atom_type_scat_source
C C 0.0181 0.0091 'International Tables Vol C Tables 4.2.6.8 and 6.1.1.4'
H H 0.0000 0.0000 'International Tables Vol C Tables 4.2.6.8 and 6.1.1.4'
N N 0.0311 0.0180 'International Tables Vol C Tables 4.2.6.8 and 6.1.1.4'

loop_
_geom_angle_atom_site_label_1
_geom_angle_atom_site_label_2
_geom_angle_atom_site_label_3
_geom_angle
C11 N11 N12 103.37(19)
C13 N12 N11 112.92(19)
C13 N12 C2 127.41(18)
N11 N12 C2 119.59(18)
C21 N21 N22 104.68(18)
C23 N22 N21 111.12(18)
C23 N22 C32 127.55(19)
N21 N22 C32 121.23(17)
C1 N1 C31 127.03(19)
C1 N1 H1 117.8(18)
C31 N1 H1 115.0(18)
N11 C11 C12 112.5(2)
N11 C11 H11 123.8
C12 C11 H11 123.8
C13 C12 C11 104.6(2)
C13 C12 H12 127.7
C11 C12 H12 127.7
N12 C13 C12 106.7(2)
N12 C13 H13 126.7
C12 C13 H13 126.7
C3 C2 C1 121.84(19)
C3 C2 N12 119.32(19)
C1 C2 N12 118.84(18)
C2 C3 C4 121.6(2)
C2 C3 H3 119.2
C4 C3 H3 119.2
C3 C4 C5 116.7(2)
C3 C4 C7 120.7(2)
C5 C4 C7 122.7(2)
C6 C5 C4 122.3(2)
C6 C5 H5 118.8
C4 C5 H5 118.8
C5 C6 C1 120.8(2)
C5 C6 H6 119.6
C1 C6 H6 119.6
N1 C1 C2 119.05(19)
N1 C1 C6 124.24(19)
C2 C1 C6 116.65(19)
C4 C7 H7A 109.5
C4 C7 H7B 109.5
H7A C7 H7B 109.5
C4 C7 H7C 109.5
H7A C7 H7C 109.5
H7B C7 H7C 109.5
N21 C21 C22 112.0(2)
N21 C21 H21 124.0
C22 C21 H21 124.0
C23 C22 C21 104.9(2)
C23 C22 H22 127.5
C21 C22 H22 127.5
N22 C23 C22 107.3(2)
N22 C23 H23 126.4
C22 C23 H23 126.4
C33 C32 C31 120.8(2)
C33 C32 N22 118.02(18)
C31 C32 N22 121.14(19)
C34 C33 C32 121.39(19)
C34 C33 H33 119.3
C32 C33 H33 119.3
C33 C34 C35 117.5(2)
C33 C34 C37 121.42(19)
C35 C34 C37 121.1(2)
C36 C35 C34 121.6(2)
C36 C35 H35 119.2
C34 C35 H35 119.2
C35 C36 C31 121.31(19)
C35 C36 H36 119.3
C31 C36 H36 119.3
N1 C31 C36 121.28(19)
N1 C31 C32 121.4(2)
C36 C31 C32 117.25(19)
C34 C37 H37A 109.5
C34 C37 H37B 109.5
H37A C37 H37B 109.5
C34 C37 H37C 109.5
H37A C37 H37C 109.5
H37B C37 H37C 109.5
C12A N11A N12A 104.00(19)
C11A N12A N11A 112.29(18)
C11A N12A C2A 128.07(18)
N11A N12A C2A 119.57(17)
C21A N21A N22A 104.85(19)
C23A N22A N21A 110.94(18)
C23A N22A C32A 127.27(19)
N21A N22A C32A 121.78(18)
C1A N1A C31A 127.58(19)
C1A N1A H1A 115.1(16)
C31A N1A H1A 115.9(16)
N12A C11A C13A 106.9(2)
N12A C11A H11A 126.6
C13A C11A H11A 126.6
N11A C12A C13A 112.1(2)
N11A C12A H12A 124.0
C13A C12A H12A 124.0
C11A C13A C12A 104.8(2)
C11A C13A H13A 127.6
C12A C13A H13A 127.6
C3A C2A C1A 121.87(19)
C3A C2A N12A 119.45(19)
C1A C2A N12A 118.68(18)
C2A C3A C4A 121.5(2)
C2A C3A H3A 119.2
C4A C3A H3A 119.2
C3A C4A C5A 117.2(2)
C3A C4A C7A 120.8(2)
C5A C4A C7A 122.0(2)
C6A C5A C4A 121.7(2)
C6A C5A H5A 119.2
C4A C5A H5A 119.2
C5A C6A C1A 121.3(2)
C5A C6A H6A 119.3
C1A C6A H6A 119.3
N1A C1A C6A 125.5(2)
N1A C1A C2A 117.98(19)
C6A C1A C2A 116.41(19)
C4A C7A H7D 109.5
C4A C7A H7E 109.5
H7D C7A H7E 109.5
C4A C7A H7F 109.5
H7D C7A H7F 109.5
H7E C7A H7F 109.5
N21A C21A C22A 111.6(2)
N21A C21A H21A 124.2
C22A C21A H21A 124.2
C23A C22A C21A 105.0(2)
C23A C22A H22A 127.5
C21A C22A H22A 127.5
C22A C23A N22A 107.6(2)
C22A C23A H23A 126.2
N22A C23A H23A 126.2
C33A C32A C31A 120.7(2)
C33A C32A N22A 118.16(19)
C31A C32A N22A 121.12(19)
C32A C33A C34A 121.6(2)
C32A C33A H33A 119.2
C34A C33A H33A 119.2
C33A C34A C35A 117.8(2)
C33A C34A C37A 121.0(2)
C35A C34A C37A 121.3(2)
C36A C35A C34A 121.2(2)
C36A C35A H35A 119.4
C34A C35A H35A 119.4
C35A C36A C31A 121.5(2)
C35A C36A H36A 119.2
C31A C36A H36A 119.2
N1A C31A C36A 122.3(2)
N1A C31A C32A 120.5(2)
C36A C31A C32A 117.1(2)
C34A C37A H37D 109.5
C34A C37A H37E 109.5
H37D C37A H37E 109.5
C34A C37A H37F 109.5
H37D C37A H37F 109.5
H37E C37A H37F 109.5

loop_
_geom_bond_atom_site_label_1
_geom_bond_atom_site_label_2
_geom_bond_distance
N11 C11 1.326(3)
N11 N12 1.351(3)
N12 C13 1.336(3)
N12 C2 1.449(3)
N21 C21 1.329(3)
N21 N22 1.364(3)
N22 C23 1.363(3)
N22 C32 1.433(3)
N1 C1 1.387(3)
N1 C31 1.398(3)
N1 H1 0.85(3)
C11 C12 1.387(3)
C11 H11 0.9500
C12 C13 1.368(3)
C12 H12 0.9500
C13 H13 0.9500
C2 C3 1.381(3)
C2 C1 1.404(3)
C3 C4 1.395(3)
C3 H3 0.9500
C4 C5 1.396(3)
C4 C7 1.506(3)
C5 C6 1.385(3)
C5 H5 0.9500
C6 C1 1.407(3)
C6 H6 0.9500
C7 H7A 0.9800
C7 H7B 0.9800
C7 H7C 0.9800
C21 C22 1.398(4)
C21 H21 0.9500
C22 C23 1.366(3)
C22 H22 0.9500
C23 H23 0.9500
C32 C33 1.395(3)
C32 C31 1.404(3)
C33 C34 1.393(3)
C33 H33 0.9500
C34 C35 1.395(3)
C34 C37 1.504(3)
C35 C36 1.381(3)
C35 H35 0.9500
C36 C31 1.403(3)
C36 H36 0.9500
C37 H37A 0.9800
C37 H37B 0.9800
C37 H37C 0.9800
N11A C12A 1.331(3)
N11A N12A 1.353(3)
N12A C11A 1.352(3)
N12A C2A 1.444(3)
N21A C21A 1.329(3)
N21A N22A 1.364(3)
N22A C23A 1.363(3)
N22A C32A 1.426(3)
N1A C1A 1.387(3)
N1A C31A 1.397(3)
N1A H1A 0.90(3)
C11A C13A 1.366(3)
C11A H11A 0.9500
C12A C13A 1.396(4)
C12A H12A 0.9500
C13A H13A 0.9500
C2A C3A 1.380(3)
C2A C1A 1.407(3)
C3A C4A 1.387(3)
C3A H3A 0.9500
C4A C5A 1.396(3)
C4A C7A 1.514(3)
C5A C6A 1.387(3)
C5A H5A 0.9500
C6A C1A 1.400(3)
C6A H6A 0.9500
C7A H7D 0.9800
C7A H7E 0.9800
C7A H7F 0.9800
C21A C22A 1.405(4)
C21A H21A 0.9500
C22A C23A 1.359(3)
C22A H22A 0.9500
C23A H23A 0.9500
C32A C33A 1.388(3)
C32A C31A 1.415(3)
C33A C34A 1.394(3)
C33A H33A 0.9500
C34A C35A 1.396(3)
C34A C37A 1.504(3)
C35A C36A 1.385(3)
C35A H35A 0.9500
C36A C31A 1.401(3)
C36A H36A 0.9500
C37A H37D 0.9800
C37A H37E 0.9800
C37A H37F 0.9800

loop_
_geom_hbond_atom_site_label_D
_geom_hbond_atom_site_label_H
_geom_hbond_atom_site_label_A
_geom_hbond_distance_DH
_geom_hbond_distance_HA
_geom_hbond_distance_DA
_geom_hbond_angle_DHA
N1 H1 N21 0.85(3) 2.07(3) 2.703(3) 131(2)
N1A H1A N21A 0.90(3) 2.01(3) 2.706(3) 134(2)

loop_
_geom_torsion_atom_site_label_1
_geom_torsion_atom_site_label_2
_geom_torsion_atom_site_label_3
_geom_torsion_atom_site_label_4
_geom_torsion
C11 N11 N12 C13 -0.5(3)
C11 N11 N12 C2 176.44(19)
C21 N21 N22 C23 0.6(2)
C21 N21 N22 C32 177.43(18)
N12 N11 C11 C12 0.4(3)
N11 C11 C12 C13 -0.1(3)
N11 N12 C13 C12 0.4(3)
C2 N12 C13 C12 -176.2(2)
C11 C12 C13 N12 -0.2(3)
C13 N12 C2 C3 -104.1(3)
N11 N12 C2 C3 79.5(3)
C13 N12 C2 C1 76.3(3)
N11 N12 C2 C1 -100.1(2)
C1 C2 C3 C4 0.1(3)
N12 C2 C3 C4 -179.45(19)
C2 C3 C4 C5 -1.5(3)
C2 C3 C4 C7 177.8(2)
C3 C4 C5 C6 1.2(3)
C7 C4 C5 C6 -178.0(2)
C4 C5 C6 C1 0.4(3)
C31 N1 C1 C2 162.9(2)
C31 N1 C1 C6 -20.1(3)
C3 C2 C1 N1 178.72(19)
N12 C2 C1 N1 -1.7(3)
C3 C2 C1 C6 1.5(3)
N12 C2 C1 C6 -178.96(18)
C5 C6 C1 N1 -178.8(2)
C5 C6 C1 C2 -1.7(3)
N22 N21 C21 C22 -0.5(2)
N21 C21 C22 C23 0.2(3)
N21 N22 C23 C22 -0.5(2)
C32 N22 C23 C22 -177.1(2)
C21 C22 C23 N22 0.2(2)
C23 N22 C32 C33 27.1(3)
N21 N22 C32 C33 -149.13(19)
C23 N22 C32 C31 -151.5(2)
N21 N22 C32 C31 32.2(3)
C31 C32 C33 C34 4.4(3)
N22 C32 C33 C34 -174.29(18)
C32 C33 C34 C35 -3.4(3)
C32 C33 C34 C37 176.47(19)
C33 C34 C35 C36 -0.3(3)
C37 C34 C35 C36 179.87(19)
C34 C35 C36 C31 3.0(3)
C1 N1 C31 C36 -35.5(3)
C1 N1 C31 C32 148.0(2)
C35 C36 C31 N1 -178.65(19)
C35 C36 C31 C32 -2.1(3)
C33 C32 C31 N1 175.02(19)
N22 C32 C31 N1 -6.3(3)
C33 C32 C31 C36 -1.6(3)
N22 C32 C31 C36 177.07(18)
C12A N11A N12A C11A -0.1(3)
C12A N11A N12A C2A 177.23(19)
C21A N21A N22A C23A 0.3(2)
C21A N21A N22A C32A 179.62(19)
N11A N12A C11A C13A 0.2(3)
C2A N12A C11A C13A -176.9(2)
N12A N11A C12A C13A 0.0(3)
N12A C11A C13A C12A -0.1(3)
N11A C12A C13A C11A 0.0(3)
C11A N12A C2A C3A -91.3(3)
N11A N12A C2A C3A 91.9(2)
C11A N12A C2A C1A 88.2(3)
N11A N12A C2A C1A -88.7(2)
C1A C2A C3A C4A 0.0(3)
N12A C2A C3A C4A 179.4(2)
C2A C3A C4A C5A 0.1(3)
C2A C3A C4A C7A 180.0(2)
C3A C4A C5A C6A -0.2(3)
C7A C4A C5A C6A 179.9(2)
C4A C5A C6A C1A 0.2(3)
C31A N1A C1A C6A -12.5(3)
C31A N1A C1A C2A 170.9(2)
C5A C6A C1A N1A -176.8(2)
C5A C6A C1A C2A -0.2(3)
C3A C2A C1A N1A 176.92(19)
N12A C2A C1A N1A -2.5(3)
C3A C2A C1A C6A 0.0(3)
N12A C2A C1A C6A -179.39(18)
N22A N21A C21A C22A -0.6(3)
N21A C21A C22A C23A 0.6(3)
C21A C22A C23A N22A -0.4(3)
N21A N22A C23A C22A 0.0(2)
C32A N22A C23A C22A -179.2(2)
C23A N22A C32A C33A 30.2(3)
N21A N22A C32A C33A -148.98(19)
C23A N22A C32A C31A -147.1(2)
N21A N22A C32A C31A 33.8(3)
C31A C32A C33A C34A 4.3(3)
N22A C32A C33A C34A -172.96(18)
C32A C33A C34A C35A -3.1(3)
C32A C33A C34A C37A 177.1(2)
C33A C34A C35A C36A -0.5(3)
C37A C34A C35A C36A 179.32(19)
C34A C35A C36A C31A 3.0(3)
C1A N1A C31A C36A -37.9(3)
C1A N1A C31A C32A 145.8(2)
C35A C36A C31A N1A -178.2(2)
C35A C36A C31A C32A -1.8(3)
C33A C32A C31A N1A 174.72(19)
N22A C32A C31A N1A -8.1(3)
C33A C32A C31A C36A -1.8(3)
N22A C32A C31A C36A 175.40(19)
